data_4311453
loop_
_publ_author_name
'Alexandra L. Pickering'
'De-Liang Long'
'Leroy Cronin'

_publ_section_title
;
 Coordination Networks through the Dimensions: From Discrete Clusters to
 1D, 2D, and 3D Silver(I) Coordination Polymers with Rigid Aliphatic Amino
 Ligands
;
_journal_name_full 'Inorganic Chemistry'
_journal_page_first 4953
_journal_page_last 4961
_journal_paper_doi 10.1021/ic049786i
_journal_volume 43
_journal_year 2004
_chemical_formula_moiety '(C16 H30 Ag3 N6 3+), 3(F -), 6(H2 O)'
_chemical_formula_sum 'C12 H42 Ag3 F3 N6 O6'
_chemical_formula_weight 747.13
_chemical_name_systematic
;
 ?
;
_space_group_IT_number 14
_symmetry_cell_setting monoclinic
_symmetry_space_group_name_Hall '-P 2ybc'
_symmetry_space_group_name_H-M 'P 1 21/c 1'
_atom_sites_solution_hydrogens geom
_atom_sites_solution_primary direct
_atom_sites_solution_secondary difmap
_audit_creation_method SHELXL-97
_cell_angle_alpha 90.00
_cell_angle_beta 100.999(3)
_cell_angle_gamma 90.00
_cell_formula_units_Z 4
_cell_length_a 8.0479(5)
_cell_length_b 22.5030(13)
_cell_length_c 14.0842(9)
_cell_measurement_reflns_used 29752
_cell_measurement_temperature 150(2)
_cell_measurement_theta_max 24.407
_cell_measurement_theta_min 1.51
_cell_volume 2503.8(3)
_computing_cell_refinement 'HKL Scalepack (Otwinowski & Minor 1997)'
_computing_data_collection 'Collect (Nonius BV, 1997-2000)'
_computing_data_reduction 'HKL Denzo and Scalepack (Otwinowski & Minor 19'
_computing_molecular_graphics 'Ortep-3 for Windows (Farrugia, 1997)'
_computing_publication_material 'WinGX publication routines (Farrugia, 1999)'
_computing_structure_refinement 'SHELXL-97 (Sheldrick, 1997)'
_computing_structure_solution 'SHELXS-97 (Sheldrick, 1997)'
_diffrn_ambient_temperature 150(2)
_diffrn_measured_fraction_theta_full 0.992
_diffrn_measured_fraction_theta_max 0.992
_diffrn_measurement_device_type KappaCCD
_diffrn_measurement_method \w
_diffrn_radiation_monochromator graphite
_diffrn_radiation_source 'fine-focus sealed tube'
_diffrn_radiation_type MoK\a
_diffrn_radiation_wavelength 0.71073
_diffrn_reflns_av_R_equivalents 0.118
_diffrn_reflns_av_sigmaI/netI 0.1386
_diffrn_reflns_limit_h_max 9
_diffrn_reflns_limit_h_min -9
_diffrn_reflns_limit_k_max 26
_diffrn_reflns_limit_k_min 0
_diffrn_reflns_limit_l_max 16
_diffrn_reflns_limit_l_min 0
_diffrn_reflns_number 15172
_diffrn_reflns_theta_full 24.47
_diffrn_reflns_theta_max 24.47
_diffrn_reflns_theta_min 1.73
_diffrn_standards_decay_% 0
_exptl_absorpt_coefficient_mu 2.382
_exptl_absorpt_correction_T_max 0.9106
_exptl_absorpt_correction_T_min 0.5548
_exptl_absorpt_correction_type gaussian
_exptl_absorpt_process_details
;
   P. Coppens, L. Leiserowitz, D Rabinovich, Acta Cryst.
   (1965), 18, 1035-1038
;
_exptl_crystal_colour colourless
_exptl_crystal_density_diffrn 1.982
_exptl_crystal_density_meas ?
_exptl_crystal_density_method 'not measured'
_exptl_crystal_description prism
_exptl_crystal_F_000 1488
_exptl_crystal_size_max 0.28
_exptl_crystal_size_mid 0.04
_exptl_crystal_size_min 0.04
_refine_diff_density_max 1.37
_refine_diff_density_min -0.96
_refine_diff_density_rms 0.19
_refine_ls_extinction_coef none
_refine_ls_extinction_method none
_refine_ls_goodness_of_fit_ref 1.031
_refine_ls_hydrogen_treatment mixed
_refine_ls_matrix_type full
_refine_ls_number_parameters 274
_refine_ls_number_reflns 4129
_refine_ls_number_restraints 0
_refine_ls_restrained_S_all 1.031
_refine_ls_R_factor_all 0.1489
_refine_ls_R_factor_gt 0.0678
_refine_ls_shift/su_max 0.001
_refine_ls_shift/su_mean 0.000
_refine_ls_structure_factor_coef Fsqd
_refine_ls_weighting_details 'calc w=1/[\s^2^(Fo^2^)+(0.0844P)^2^+0.0000P] where P=(Fo^2^+2Fc^2^)/3'
_refine_ls_weighting_scheme calc
_refine_ls_wR_factor_gt 0.1438
_refine_ls_wR_factor_ref 0.1708
_reflns_number_gt 2330
_reflns_number_total 4129
_reflns_threshold_expression >2sigma(I)
_cod_data_source_file ic049786isi20040503_095156_2.cif
_cod_data_source_block Compound2
_cod_depositor_comments
;
The following automatic conversions were performed:

'_exptl_crystal_density_meas' value 'none' was changed to '?' - the
value is perceived as not measured.

Automatic conversion script
Id: cif_fix_values 3008 2015-01-20 13:52:24Z robertas 
;
_cod_database_code 4311453

loop_
_symmetry_equiv_pos_as_xyz
'x, y, z'
'-x, y+1/2, -z+1/2'
'-x, -y, -z'
'x, -y-1/2, z-1/2'

loop_
_atom_site_label
_atom_site_type_symbol
_atom_site_fract_x
_atom_site_fract_y
_atom_site_fract_z
_atom_site_U_iso_or_equiv
_atom_site_adp_type
_atom_site_occupancy
_atom_site_symmetry_multiplicity
_atom_site_calc_flag
_atom_site_refinement_flags
_atom_site_disorder_assembly
_atom_site_disorder_group
Ag1 Ag 0.39369(13) 0.54210(4) 0.42995(7) 0.0356(3) Uani 1 1 d . . .
Ag2 Ag -0.21467(13) 0.61186(4) 0.29421(8) 0.0445(3) Uani 1 1 d . . .
Ag3 Ag 0.28521(13) 0.68492(4) 0.14267(7) 0.0382(3) Uani 1 1 d . . .
F1 F 0.6895(8) 0.4364(3) 0.3121(5) 0.0452(19) Uani 1 1 d . . .
F2 F 0.9773(12) 0.6373(4) 0.8811(6) 0.071(3) Uani 1 1 d . . .
F3 F 0.0701(11) 0.8588(3) 0.1995(5) 0.058(2) Uani 1 1 d . . .
N1 N 0.4208(12) 0.6194(4) 0.5206(6) 0.026(2) Uani 1 1 d . . .
H1A H 0.3934 0.6093 0.5790 0.031 Uiso 1 1 calc R . .
H1B H 0.5327 0.6307 0.5323 0.031 Uiso 1 1 calc R . .
N2 N -0.1612(12) 0.6828(4) 0.3948(7) 0.031(2) Uani 1 1 d . . .
H2A H -0.2286 0.7146 0.3716 0.037 Uiso 1 1 calc R . .
H2B H -0.1904 0.6711 0.4520 0.037 Uiso 1 1 calc R . .
N3 N 0.3033(13) 0.7559(4) 0.2452(7) 0.033(3) Uani 1 1 d . . .
H3A H 0.4126 0.7699 0.2569 0.040 Uiso 1 1 calc R . .
H3B H 0.2342 0.7864 0.2178 0.040 Uiso 1 1 calc R . .
N4 N 0.3513(12) 0.4730(4) 0.3272(7) 0.029(2) Uani 1 1 d . . .
H4A H 0.4529 0.4628 0.3109 0.035 Uiso 1 1 calc R . .
H4B H 0.3120 0.4402 0.3552 0.035 Uiso 1 1 calc R . .
N5 N -0.2301(12) 0.5376(4) 0.1971(7) 0.030(2) Uani 1 1 d . . .
H5A H -0.2735 0.5056 0.2249 0.036 Uiso 1 1 calc R . .
H5B H -0.3049 0.5468 0.1411 0.036 Uiso 1 1 calc R . .
N6 N 0.2384(13) 0.6087(4) 0.0504(7) 0.036(3) Uani 1 1 d . . .
H6A H 0.1623 0.6191 -0.0045 0.044 Uiso 1 1 calc R . .
H6B H 0.3378 0.5981 0.0318 0.044 Uiso 1 1 calc R . .
O1 O 0.6784(13) 0.7959(4) 0.3319(11) 0.091(4) Uani 1 1 d . . .
O2 O 0.5295(13) 0.3838(4) 0.1481(7) 0.060(3) Uani 1 1 d . . .
O3 O 0.7838(11) 0.8721(5) 0.0742(7) 0.069(3) Uani 1 1 d . . .
O4 O 0.5532(11) 0.5557(5) 0.0154(6) 0.073(4) Uani 1 1 d . . .
O5 O 0.1708(15) 0.4861(4) 0.5365(8) 0.081(4) Uani 1 1 d . . .
O6 O 0.663(3) 0.7825(11) 0.1496(18) 0.048(7) Uiso 0.35 1 d P A 1
O7 O 0.624(3) 0.6805(11) 0.1302(19) 0.052(7) Uiso 0.35 1 d P B 2
O8 O 0.686(5) 0.6998(15) 0.065(3) 0.073(11) Uiso 0.30 1 d P C 3
C1 C 0.3157(14) 0.6713(5) 0.4807(8) 0.025(3) Uani 1 1 d . . .
H1 H 0.3338 0.7046 0.5286 0.030 Uiso 1 1 calc R . .
C2 C 0.1342(14) 0.6534(5) 0.4621(8) 0.029(3) Uani 1 1 d . . .
H2C H 0.1018 0.6420 0.5240 0.034 Uiso 1 1 calc R . .
H2D H 0.1188 0.6181 0.4191 0.034 Uiso 1 1 calc R . .
C3 C 0.0193(15) 0.7030(5) 0.4154(9) 0.032(3) Uani 1 1 d . . .
H3 H 0.0308 0.7379 0.4601 0.039 Uiso 1 1 calc R . .
C4 C 0.0718(15) 0.7211(5) 0.3207(8) 0.028(3) Uani 1 1 d . . .
H4C H 0.0553 0.6872 0.2750 0.034 Uiso 1 1 calc R . .
H4D H -0.0003 0.7544 0.2908 0.034 Uiso 1 1 calc R . .
C5 C 0.2568(15) 0.7402(5) 0.3394(9) 0.031(3) Uani 1 1 d . . .
H5 H 0.2713 0.7759 0.3823 0.038 Uiso 1 1 calc R . .
C6 C 0.3690(14) 0.6910(5) 0.3875(9) 0.029(3) Uani 1 1 d . . .
H6C H 0.4878 0.7050 0.4022 0.034 Uiso 1 1 calc R . .
H6D H 0.3628 0.6567 0.3429 0.034 Uiso 1 1 calc R . .
C7 C 0.2285(15) 0.4879(5) 0.2369(8) 0.031(3) Uani 1 1 d . . .
H7 H 0.2138 0.4522 0.1938 0.037 Uiso 1 1 calc R . .
C8 C 0.0603(14) 0.5042(5) 0.2592(9) 0.031(3) Uani 1 1 d . . .
H8A H 0.0170 0.4704 0.2924 0.037 Uiso 1 1 calc R . .
H8B H 0.0747 0.5385 0.3041 0.037 Uiso 1 1 calc R . .
C9 C -0.0666(14) 0.5198(5) 0.1716(8) 0.029(3) Uani 1 1 d . . .
H9 H -0.0862 0.4841 0.1285 0.035 Uiso 1 1 calc R . .
C10 C -0.0028(15) 0.5696(5) 0.1173(8) 0.031(3) Uani 1 1 d . . .
H10A H 0.0030 0.6065 0.1561 0.038 Uiso 1 1 calc R . .
H10B H -0.0838 0.5764 0.0559 0.038 Uiso 1 1 calc R . .
C11 C 0.1717(14) 0.5565(5) 0.0948(9) 0.032(3) Uani 1 1 d . . .
H11 H 0.1600 0.5230 0.0474 0.039 Uiso 1 1 calc R . .
C12 C 0.2977(14) 0.5377(5) 0.1856(8) 0.026(3) Uani 1 1 d . . .
H12A H 0.4048 0.5248 0.1670 0.031 Uiso 1 1 calc R . .
H12B H 0.3230 0.5721 0.2298 0.031 Uiso 1 1 calc R . .

loop_
_atom_site_aniso_label
_atom_site_aniso_U_11
_atom_site_aniso_U_22
_atom_site_aniso_U_33
_atom_site_aniso_U_23
_atom_site_aniso_U_13
_atom_site_aniso_U_12
Ag1 0.0388(7) 0.0331(6) 0.0314(6) 0.0004(4) -0.0024(5) 0.0091(5)
Ag2 0.0277(6) 0.0441(7) 0.0616(8) -0.0165(5) 0.0081(5) -0.0029(5)
Ag3 0.0487(7) 0.0308(6) 0.0363(6) 0.0036(5) 0.0110(5) -0.0029(5)
F1 0.029(4) 0.052(5) 0.054(5) 0.009(4) 0.007(4) 0.001(4)
F2 0.088(7) 0.064(6) 0.058(6) -0.004(5) 0.009(5) -0.012(5)
F3 0.074(6) 0.047(5) 0.056(5) 0.001(4) 0.020(5) 0.000(4)
N1 0.021(6) 0.034(6) 0.021(5) -0.007(4) -0.002(5) -0.002(5)
N2 0.018(6) 0.021(5) 0.053(7) -0.006(5) 0.003(5) -0.001(5)
N3 0.036(7) 0.026(6) 0.038(6) 0.000(5) 0.006(5) 0.000(5)
N4 0.016(5) 0.030(6) 0.036(6) 0.001(5) -0.005(5) -0.003(5)
N5 0.026(6) 0.030(6) 0.033(6) 0.000(5) 0.002(5) 0.003(5)
N6 0.027(6) 0.050(7) 0.030(6) 0.007(5) 0.004(5) 0.001(5)
O1 0.043(7) 0.037(6) 0.188(13) 0.007(7) 0.013(8) 0.005(5)
O2 0.063(7) 0.057(6) 0.054(6) 0.003(5) -0.006(5) -0.010(5)
O3 0.019(5) 0.109(8) 0.073(7) -0.072(6) -0.003(5) 0.008(5)
O4 0.024(6) 0.174(11) 0.021(5) 0.018(6) 0.005(4) 0.019(6)
O5 0.099(9) 0.056(7) 0.102(9) -0.006(6) 0.052(8) -0.026(6)
C1 0.019(7) 0.017(6) 0.037(7) -0.003(5) 0.001(6) 0.000(5)
C2 0.022(7) 0.035(7) 0.034(7) 0.010(6) 0.019(6) 0.007(6)
C3 0.026(8) 0.027(7) 0.046(8) -0.003(6) 0.011(7) 0.000(6)
C4 0.030(8) 0.020(7) 0.034(7) -0.010(5) 0.002(6) 0.004(6)
C5 0.027(8) 0.020(7) 0.046(8) 0.003(6) 0.004(7) 0.000(6)
C6 0.014(7) 0.033(7) 0.039(8) -0.002(6) 0.008(6) -0.003(6)
C7 0.034(8) 0.025(7) 0.032(7) -0.002(6) 0.000(6) 0.002(6)
C8 0.023(8) 0.035(8) 0.035(8) 0.001(6) 0.005(6) -0.009(6)
C9 0.027(8) 0.035(7) 0.024(7) 0.001(6) 0.004(6) 0.010(6)
C10 0.029(8) 0.040(8) 0.021(7) -0.003(6) -0.007(6) 0.009(6)
C11 0.019(7) 0.040(8) 0.042(8) -0.003(6) 0.014(6) 0.003(6)
C12 0.024(7) 0.029(7) 0.025(7) -0.008(6) 0.006(6) 0.004(6)

loop_
_atom_type_symbol
_atom_type_description
_atom_type_scat_dispersion_real
_atom_type_scat_dispersion_imag
_atom_type_scat_source
Ag Ag -0.8971 1.1015 'International Tables Vol C Tables 4.2.6.8 and 6.1.1.4'
F F 0.0171 0.0103 'International Tables Vol C Tables 4.2.6.8 and 6.1.1.4'
N N 0.0061 0.0033 'International Tables Vol C Tables 4.2.6.8 and 6.1.1.4'
O O 0.0106 0.0060 'International Tables Vol C Tables 4.2.6.8 and 6.1.1.4'
C C 0.0033 0.0016 'International Tables Vol C Tables 4.2.6.8 and 6.1.1.4'
H H 0.0000 0.0000 'International Tables Vol C Tables 4.2.6.8 and 6.1.1.4'

loop_
_geom_angle_atom_site_label_1
_geom_angle_atom_site_label_2
_geom_angle_atom_site_label_3
_geom_angle
_geom_angle_site_symmetry_1
_geom_angle_site_symmetry_3
_geom_angle_publ_flag
N4 Ag1 N1 172.9(3) . . ?
N4 Ag1 Ag1 89.0(3) . 3_666 ?
N1 Ag1 Ag1 98.0(2) . 3_666 ?
N2 Ag2 N5 171.7(4) . . ?
N3 Ag3 N6 171.5(4) . . ?
C1 N1 Ag1 115.2(7) . . ?
C3 N2 Ag2 115.1(7) . . ?
C5 N3 Ag3 115.3(7) . . ?
C7 N4 Ag1 114.4(7) . . ?
C9 N5 Ag2 114.7(7) . . ?
C11 N6 Ag3 114.6(7) . . ?
N1 C1 C2 108.7(9) . . ?
N1 C1 C6 108.7(9) . . ?
C2 C1 C6 110.8(10) . . ?
C1 C2 C3 111.9(9) . . ?
N2 C3 C2 110.5(9) . . ?
N2 C3 C4 109.3(10) . . ?
C2 C3 C4 109.1(9) . . ?
C5 C4 C3 110.4(10) . . ?
N3 C5 C6 110.2(9) . . ?
N3 C5 C4 108.5(10) . . ?
C6 C5 C4 110.7(9) . . ?
C5 C6 C1 111.0(9) . . ?
N4 C7 C8 110.9(10) . . ?
N4 C7 C12 109.5(10) . . ?
C8 C7 C12 110.7(10) . . ?
C9 C8 C7 113.0(10) . . ?
N5 C9 C8 111.3(9) . . ?
N5 C9 C10 109.1(9) . . ?
C8 C9 C10 110.6(10) . . ?
C9 C10 C11 112.2(10) . . ?
N6 C11 C10 110.9(9) . . ?
N6 C11 C12 109.7(10) . . ?
C10 C11 C12 111.7(9) . . ?
C7 C12 C11 111.2(10) . . ?

loop_
_geom_bond_atom_site_label_1
_geom_bond_atom_site_label_2
_geom_bond_distance
_geom_bond_site_symmetry_2
_geom_bond_publ_flag
Ag1 N4 2.108(9) . ?
Ag1 N1 2.144(8) . ?
Ag1 Ag1 3.0204(19) 3_666 ?
Ag2 N2 2.123(9) . ?
Ag2 N5 2.148(9) . ?
Ag3 N3 2.139(9) . ?
Ag3 N6 2.141(9) . ?
N1 C1 1.489(13) . ?
N2 C3 1.496(15) . ?
N3 C5 1.488(14) . ?
N4 C7 1.492(14) . ?
N5 C9 1.483(14) . ?
N6 C11 1.479(14) . ?
C1 C2 1.490(15) . ?
C1 C6 1.522(15) . ?
C2 C3 1.517(15) . ?
C3 C4 1.530(16) . ?
C4 C5 1.523(16) . ?
C5 C6 1.506(16) . ?
C7 C8 1.492(16) . ?
C7 C12 1.497(15) . ?
C8 C9 1.485(15) . ?
C9 C10 1.503(16) . ?
C10 C11 1.526(15) . ?
C11 C12 1.532(16) . ?
